data_4106007
loop_
_publ_author_name
'Tardito, Saverio'
'Bassanetti, Irene'
'Bignardi, Chiara'
'Elviri, Lisa'
'Tegoni, Matteo'
'Mucchino, Claudio'
'Bussolati, Ovidio'
'Franchi-Gazzola, Renata'
'Marchi\`o, Luciano'

_publ_section_title
;
 Copper Binding Agents Acting as Copper Ionophores Lead to Caspase
 Inhibition and Paraptotic Cell Death in Human Cancer Cells
;
_journal_coden_ASTM JACSAT
_journal_issue 16
_journal_name_full 'Journal of the American Chemical Society'
_journal_page_first 6235
_journal_page_last 6242
_journal_paper_doi 10.1021/ja109413c
_journal_volume 133
_journal_year 2011
_chemical_formula_moiety 'C24 H23 Cl2 Cu N3 O'
_chemical_formula_sum 'C24 H23 Cl2 Cu N3 O'
_chemical_formula_weight 503.89
_space_group_IT_number 14
_symmetry_cell_setting monoclinic
_symmetry_space_group_name_Hall '-P 2ybc'
_symmetry_space_group_name_H-M 'P 1 21/c 1'
_atom_sites_solution_hydrogens geom
_atom_sites_solution_primary direct
_atom_sites_solution_secondary difmap
_audit_creation_method SHELXL-97
_cell_angle_alpha 90.00
_cell_angle_beta 109.295(5)
_cell_angle_gamma 90.00
_cell_formula_units_Z 4
_cell_length_a 11.234(3)
_cell_length_b 18.920(6)
_cell_length_c 12.151(4)
_cell_measurement_reflns_used 11128
_cell_measurement_temperature 293(2)
_cell_measurement_theta_max 26.99
_cell_measurement_theta_min 1.92
_cell_volume 2437.6(13)
_computing_cell_refinement Saint
_computing_data_collection Smart
_computing_data_reduction Saint
_computing_structure_refinement 'SHELXL-97 (Sheldrick, 1997)'
_computing_structure_solution Sir2004
_diffrn_ambient_temperature 293(2)
_diffrn_measured_fraction_theta_full 0.996
_diffrn_measured_fraction_theta_max 0.996
_diffrn_measurement_device_type 'Bruker Smart 1000 CCD'
_diffrn_measurement_method 'theta & omega scan'
_diffrn_radiation_monochromator graphite
_diffrn_radiation_source 'fine-focus sealed tube'
_diffrn_radiation_type MoK\a
_diffrn_radiation_wavelength 0.71073
_diffrn_reflns_av_R_equivalents 0.0421
_diffrn_reflns_av_sigmaI/netI 0.0349
_diffrn_reflns_limit_h_max 14
_diffrn_reflns_limit_h_min -14
_diffrn_reflns_limit_k_max 24
_diffrn_reflns_limit_k_min -24
_diffrn_reflns_limit_l_max 15
_diffrn_reflns_limit_l_min -15
_diffrn_reflns_number 27842
_diffrn_reflns_theta_full 26.99
_diffrn_reflns_theta_max 26.99
_diffrn_reflns_theta_min 1.92
_diffrn_standards_decay_% none
_exptl_absorpt_coefficient_mu 1.135
_exptl_absorpt_correction_T_max 1.000
_exptl_absorpt_correction_T_min 0.748
_exptl_absorpt_correction_type multi-scan
_exptl_absorpt_process_details SADABS
_exptl_crystal_colour green
_exptl_crystal_density_diffrn 1.373
_exptl_crystal_description prism
_exptl_crystal_F_000 1036
_exptl_crystal_size_max 0.27
_exptl_crystal_size_mid 0.25
_exptl_crystal_size_min 0.13
_refine_diff_density_max 0.328
_refine_diff_density_min -0.232
_refine_diff_density_rms 0.041
_refine_ls_extinction_method none
_refine_ls_goodness_of_fit_ref 1.002
_refine_ls_hydrogen_treatment mixed
_refine_ls_matrix_type full
_refine_ls_number_parameters 306
_refine_ls_number_reflns 5317
_refine_ls_number_restraints 3
_refine_ls_restrained_S_all 1.001
_refine_ls_R_factor_all 0.0575
_refine_ls_R_factor_gt 0.0312
_refine_ls_shift/su_max 0.001
_refine_ls_shift/su_mean 0.000
_refine_ls_structure_factor_coef Fsqd
_refine_ls_weighting_details 'calc w=1/[\s^2^(Fo^2^)+(0.0360P)^2^+0.0000P] where P=(Fo^2^+2Fc^2^)/3'
_refine_ls_weighting_scheme calc
_refine_ls_wR_factor_gt 0.0719
_refine_ls_wR_factor_ref 0.0774
_reflns_number_gt 3450
_reflns_number_total 5317
_reflns_threshold_expression >2sigma(I)
_cod_data_source_file ja109413c_si_002.cif
_cod_data_source_block pp41
_cod_depositor_comments
;
 Updated bibliographic information.

 Antanas Vaitkus,
 2019-10-11
;
_cod_database_code 4106007

loop_
_symmetry_equiv_pos_as_xyz
'x, y, z'
'-x, y+1/2, -z+1/2'
'-x, -y, -z'
'x, -y-1/2, z-1/2'

loop_
_atom_site_label
_atom_site_type_symbol
_atom_site_fract_x
_atom_site_fract_y
_atom_site_fract_z
_atom_site_U_iso_or_equiv
_atom_site_adp_type
_atom_site_occupancy
_atom_site_symmetry_multiplicity
_atom_site_calc_flag
_atom_site_refinement_flags
_atom_site_disorder_assembly
_atom_site_disorder_group
Cu Cu 0.56709(2) 0.065568(13) 0.33672(2) 0.05101(10) Uani 1 1 d . . .
Cl1 Cl 0.45954(5) 0.12968(3) 0.42422(5) 0.06302(16) Uani 1 1 d . A .
N11 N 0.79917(15) 0.06004(8) 0.53031(14) 0.0473(4) Uani 1 1 d . . .
O13 O 0.81374(14) -0.22666(7) 0.35227(15) 0.0678(4) Uani 1 1 d . . .
N13 N 0.65155(15) -0.02995(8) 0.33922(14) 0.0486(4) Uani 1 1 d . A .
C101 C 0.9842(2) 0.06373(13) 0.7125(2) 0.0621(6) Uani 1 1 d . . .
C33 C 0.75733(19) -0.16180(11) 0.3471(2) 0.0514(5) Uani 1 1 d . . .
N21 N 0.73116(15) 0.10235(8) 0.44167(14) 0.0472(4) Uani 1 1 d . A .
C53 C 0.6315(2) -0.06864(11) 0.24249(18) 0.0546(5) Uani 1 1 d . . .
H53 H 0.5803 -0.0497 0.1722 0.066 Uiso 1 1 calc R A .
C43 C 0.6822(2) -0.13507(11) 0.24054(19) 0.0552(5) Uani 1 1 d . A .
C13 C 0.72765(18) -0.05618(10) 0.44141(17) 0.0451(5) Uani 1 1 d . . .
C12 C 0.74460(19) -0.00818(10) 0.54527(17) 0.0484(5) Uani 1 1 d . A .
H12A H 0.6634 -0.0004 0.5553 0.058 Uiso 1 1 calc R . .
H12B H 0.7994 -0.0310 0.6151 0.058 Uiso 1 1 calc R . .
C31 C 0.89491(18) 0.09703(11) 0.60730(17) 0.0498(5) Uani 1 1 d . A .
C51 C 0.6771(2) 0.21600(12) 0.2630(2) 0.0635(6) Uani 1 1 d . . .
H51 H 0.6704 0.1705 0.2326 0.076 Uiso 1 1 calc R . .
C11 C 0.78549(18) 0.16643(11) 0.46138(18) 0.0477(5) Uani 1 1 d . . .
C111 C 1.0502(2) 0.00292(15) 0.7043(2) 0.0762(7) Uani 1 1 d . A .
H111 H 1.0379 -0.0174 0.6317 0.091 Uiso 1 1 calc R . .
C61 C 0.6285(2) 0.27206(14) 0.1892(2) 0.0736(7) Uani 1 1 d . . .
H61 H 0.5899 0.2642 0.1098 0.088 Uiso 1 1 calc R . .
C23 C 0.78276(18) -0.12278(10) 0.45034(18) 0.0477(5) Uani 1 1 d . A .
C21 C 0.88822(19) 0.16428(12) 0.56448(18) 0.0550(5) Uani 1 1 d . A .
H21 H 0.9420 0.2016 0.5978 0.066 Uiso 1 1 calc R . .
C41 C 0.73557(19) 0.22606(11) 0.38124(19) 0.0510(5) Uani 1 1 d . A .
C71 C 0.6371(3) 0.33897(15) 0.2327(3) 0.0807(8) Uani 1 1 d . . .
H71 H 0.6042 0.3768 0.1831 0.097 Uiso 1 1 calc R . .
C81 C 0.6939(3) 0.35033(14) 0.3488(3) 0.0957(9) Uani 1 1 d . A .
H81 H 0.6994 0.3960 0.3784 0.115 Uiso 1 1 calc R . .
C151 C 1.0036(3) 0.09520(18) 0.8196(2) 0.0960(10) Uani 1 1 d . A .
H151 H 0.9613 0.1365 0.8256 0.115 Uiso 1 1 calc R . .
C73 C 0.7341(2) -0.28652(11) 0.3475(2) 0.0743(7) Uani 1 1 d . . .
H73A H 0.7139 -0.2891 0.4182 0.111 Uiso 1 1 calc R . .
H73B H 0.7771 -0.3289 0.3388 0.111 Uiso 1 1 calc R . .
H73C H 0.6578 -0.2817 0.2823 0.111 Uiso 1 1 calc R . .
C91 C 0.7437(3) 0.29421(12) 0.4236(2) 0.0776(7) Uani 1 1 d . . .
H91 H 0.7829 0.3026 0.5028 0.093 Uiso 1 1 calc R A .
C121 C 1.1333(3) -0.0275(2) 0.8023(4) 0.1184(13) Uani 1 1 d . . .
H121 H 1.1766 -0.0684 0.7965 0.142 Uiso 1 1 calc R A .
C131 C 1.1515(4) 0.0029(3) 0.9074(4) 0.144(2) Uani 1 1 d . A .
H131 H 1.2080 -0.0177 0.9737 0.172 Uiso 1 1 calc R . .
C141 C 1.0881(5) 0.0637(3) 0.9188(3) 0.1372(17) Uani 1 1 d . . .
H141 H 1.1017 0.0835 0.9920 0.165 Uiso 1 1 calc R A .
C83 C 0.6546(3) -0.17437(12) 0.1273(2) 0.0789(8) Uani 1 1 d . . .
H83A H 0.7296 -0.1980 0.1256 0.118 Uiso 1 1 calc R A .
H83B H 0.6272 -0.1416 0.0636 0.118 Uiso 1 1 calc R . .
H83C H 0.5895 -0.2086 0.1205 0.118 Uiso 1 1 calc R . .
C63 C 0.8616(2) -0.15464(13) 0.5642(2) 0.0618(6) Uani 1 1 d D . .
H63A H 0.8782 -0.2033 0.5526 0.093 Uiso 0.63(4) 1 calc PR A .
H63B H 0.8171 -0.1515 0.6193 0.093 Uiso 0.63(4) 1 calc PR . .
H63C H 0.9399 -0.1294 0.5937 0.093 Uiso 0.63(4) 1 calc PR . .
Cl2A Cl 0.4402(16) 0.0607(5) 0.1515(7) 0.092(2) Uani 0.41(4) 1 d P A 1
Cl2B Cl 0.4111(12) 0.0506(6) 0.1749(14) 0.099(3) Uani 0.59(4) 1 d P A 2
H63F H 0.885(6) -0.123(2) 0.631(3) 0.033(16) Uiso 0.37(4) 1 d PD . .
H63E H 0.815(4) -0.191(3) 0.588(4) 0.033(16) Uiso 0.37(4) 1 d PD . .
H63D H 0.936(5) -0.176(4) 0.558(6) 0.08(2) Uiso 0.37(4) 1 d PD . .

loop_
_atom_site_aniso_label
_atom_site_aniso_U_11
_atom_site_aniso_U_22
_atom_site_aniso_U_33
_atom_site_aniso_U_23
_atom_site_aniso_U_13
_atom_site_aniso_U_12
Cu 0.04629(15) 0.04330(15) 0.05180(16) -0.00536(12) 0.00051(11) 0.00028(11)
Cl1 0.0558(3) 0.0631(4) 0.0729(4) 0.0013(3) 0.0251(3) 0.0021(3)
N11 0.0433(9) 0.0474(10) 0.0456(9) -0.0004(8) 0.0072(8) -0.0041(8)
O13 0.0580(9) 0.0423(8) 0.1015(13) -0.0033(8) 0.0240(9) 0.0025(7)
N13 0.0490(10) 0.0419(9) 0.0488(10) -0.0011(8) 0.0081(8) -0.0010(8)
C101 0.0491(13) 0.0796(17) 0.0485(12) 0.0019(12) 0.0040(10) -0.0233(12)
C33 0.0435(12) 0.0392(11) 0.0726(15) 0.0003(11) 0.0206(11) -0.0034(9)
N21 0.0436(9) 0.0451(10) 0.0456(10) 0.0006(8) 0.0048(8) -0.0028(8)
C53 0.0606(13) 0.0450(12) 0.0500(12) -0.0013(10) 0.0073(10) -0.0007(10)
C43 0.0589(14) 0.0460(12) 0.0601(14) -0.0088(10) 0.0189(11) -0.0057(10)
C13 0.0415(11) 0.0434(12) 0.0491(12) 0.0011(9) 0.0130(9) -0.0047(9)
C12 0.0461(11) 0.0481(12) 0.0486(12) 0.0036(9) 0.0124(9) -0.0037(9)
C31 0.0394(11) 0.0610(13) 0.0456(12) -0.0054(10) 0.0095(9) -0.0092(10)
C51 0.0719(16) 0.0520(13) 0.0661(16) 0.0019(12) 0.0222(13) 0.0029(11)
C11 0.0439(11) 0.0471(12) 0.0534(13) -0.0023(10) 0.0175(10) -0.0064(9)
C111 0.0507(14) 0.0874(19) 0.0785(17) 0.0210(15) 0.0053(13) -0.0021(14)
C61 0.0764(17) 0.0750(18) 0.0686(17) 0.0154(14) 0.0228(14) 0.0049(14)
C23 0.0401(11) 0.0464(12) 0.0564(13) 0.0042(10) 0.0156(10) -0.0045(9)
C21 0.0467(12) 0.0552(13) 0.0590(14) -0.0076(11) 0.0121(11) -0.0166(10)
C41 0.0450(11) 0.0479(12) 0.0604(14) 0.0018(10) 0.0178(10) -0.0065(9)
C71 0.0836(19) 0.0614(16) 0.094(2) 0.0219(15) 0.0248(16) 0.0029(14)
C81 0.119(2) 0.0464(15) 0.111(3) 0.0005(16) 0.024(2) -0.0046(15)
C151 0.105(2) 0.113(2) 0.0539(17) -0.0090(16) 0.0045(16) -0.0369(19)
C73 0.0912(19) 0.0458(13) 0.0794(17) 0.0072(12) 0.0194(15) -0.0087(13)
C91 0.0927(19) 0.0542(15) 0.0750(17) -0.0039(13) 0.0130(15) -0.0128(13)
C121 0.070(2) 0.127(3) 0.130(3) 0.055(3) -0.006(2) -0.0031(19)
C131 0.125(3) 0.164(4) 0.091(3) 0.054(3) -0.033(3) -0.052(3)
C141 0.155(4) 0.163(4) 0.057(2) 0.002(3) -0.015(2) -0.075(3)
C83 0.108(2) 0.0590(15) 0.0658(16) -0.0142(12) 0.0237(15) 0.0012(14)
C63 0.0616(16) 0.0553(15) 0.0641(16) 0.0089(12) 0.0150(13) 0.0063(12)
Cl2A 0.107(4) 0.082(3) 0.054(2) -0.004(2) -0.017(2) 0.034(2)
Cl2B 0.089(3) 0.072(2) 0.084(4) -0.035(2) -0.041(2) 0.0266(19)

loop_
_atom_type_symbol
_atom_type_description
_atom_type_scat_dispersion_real
_atom_type_scat_dispersion_imag
_atom_type_scat_source
C C 0.0033 0.0016 'International Tables Vol C Tables 4.2.6.8 and 6.1.1.4'
H H 0.0000 0.0000 'International Tables Vol C Tables 4.2.6.8 and 6.1.1.4'
N N 0.0061 0.0033 'International Tables Vol C Tables 4.2.6.8 and 6.1.1.4'
O O 0.0106 0.0060 'International Tables Vol C Tables 4.2.6.8 and 6.1.1.4'
Cl Cl 0.1484 0.1585 'International Tables Vol C Tables 4.2.6.8 and 6.1.1.4'
Cu Cu 0.3201 1.2651 'International Tables Vol C Tables 4.2.6.8 and 6.1.1.4'

loop_
_geom_angle_atom_site_label_1
_geom_angle_atom_site_label_2
_geom_angle_atom_site_label_3
_geom_angle
N21 Cu N13 88.42(7)
N21 Cu Cl2B 157.4(6)
N13 Cu Cl2B 97.47(16)
N21 Cu Cl1 92.15(5)
N13 Cu Cl1 143.49(5)
Cl2B Cu Cl1 95.8(4)
N21 Cu Cl2A 144.0(5)
N13 Cu Cl2A 96.7(3)
Cl2B Cu Cl2A 13.8(4)
Cl1 Cu Cl2A 103.8(4)
N21 N11 C31 110.59(16)
N21 N11 C12 117.98(15)
C31 N11 C12 129.40(17)
C33 O13 C73 115.58(17)
C53 N13 C13 118.60(17)
C53 N13 Cu 121.98(14)
C13 N13 Cu 119.40(13)
C151 C101 C111 120.1(3)
C151 C101 C31 118.8(3)
C111 C101 C31 121.1(2)
O13 C33 C43 119.9(2)
O13 C33 C23 118.40(19)
C43 C33 C23 121.67(19)
C11 N21 N11 106.71(15)
C11 N21 Cu 134.48(14)
N11 N21 Cu 117.52(12)
N13 C53 C43 124.1(2)
N13 C53 H53 117.9
C43 C53 H53 117.9
C53 C43 C33 116.3(2)
C53 C43 C83 120.2(2)
C33 C43 C83 123.5(2)
N13 C13 C23 122.36(18)
N13 C13 C12 114.43(17)
C23 C13 C12 123.19(18)
N11 C12 C13 111.55(16)
N11 C12 H12A 109.3
C13 C12 H12A 109.3
N11 C12 H12B 109.3
C13 C12 H12B 109.3
H12A C12 H12B 108.0
N11 C31 C21 106.56(17)
N11 C31 C101 122.02(19)
C21 C31 C101 131.41(19)
C61 C51 C41 121.4(2)
C61 C51 H51 119.3
C41 C51 H51 119.3
N21 C11 C21 109.03(18)
N21 C11 C41 121.44(18)
C21 C11 C41 129.52(19)
C121 C111 C101 120.7(3)
C121 C111 H111 119.6
C101 C111 H111 119.6
C71 C61 C51 120.0(2)
C71 C61 H61 120.0
C51 C61 H61 120.0
C13 C23 C33 116.95(18)
C13 C23 C63 123.2(2)
C33 C23 C63 119.84(19)
C31 C21 C11 107.10(18)
C31 C21 H21 126.5
C11 C21 H21 126.5
C91 C41 C51 117.8(2)
C91 C41 C11 120.3(2)
C51 C41 C11 121.85(19)
C81 C71 C61 119.9(3)
C81 C71 H71 120.1
C61 C71 H71 120.1
C71 C81 C91 120.5(3)
C71 C81 H81 119.8
C91 C81 H81 119.8
C101 C151 C141 118.7(4)
C101 C151 H151 120.7
C141 C151 H151 120.7
O13 C73 H73A 109.5
O13 C73 H73B 109.5
H73A C73 H73B 109.5
O13 C73 H73C 109.5
H73A C73 H73C 109.5
H73B C73 H73C 109.5
C41 C91 C81 120.5(3)
C41 C91 H91 119.8
C81 C91 H91 119.8
C131 C121 C111 119.2(4)
C131 C121 H121 120.4
C111 C121 H121 120.4
C121 C131 C141 121.7(4)
C121 C131 H131 119.2
C141 C131 H131 119.2
C131 C141 C151 119.6(4)
C131 C141 H141 120.2
C151 C141 H141 120.2
C43 C83 H83A 109.5
C43 C83 H83B 109.5
H83A C83 H83B 109.5
C43 C83 H83C 109.5
H83A C83 H83C 109.5
H83B C83 H83C 109.5
C23 C63 H63A 109.5
C23 C63 H63B 109.5
H63A C63 H63B 109.5
C23 C63 H63C 109.5
H63A C63 H63C 109.5
H63B C63 H63C 109.5
C23 C63 H63F 116(3)
H63A C63 H63F 134.6
H63B C63 H63F 55.8
H63C C63 H63F 54.7
C23 C63 H63E 110(3)
H63A C63 H63E 60.5
H63B C63 H63E 51.6
H63C C63 H63E 139.8
H63F C63 H63E 102(4)
C23 C63 H63D 111(4)
H63A C63 H63D 50.4
H63B C63 H63D 138.7
H63C C63 H63D 61.4
H63F C63 H63D 109(5)
H63E C63 H63D 107(5)

loop_
_geom_bond_atom_site_label_1
_geom_bond_atom_site_label_2
_geom_bond_distance
Cu N21 1.9886(16)
Cu N13 2.0367(17)
Cu Cl2B 2.177(6)
Cu Cl1 2.2161(7)
Cu Cl2A 2.233(8)
N11 N21 1.357(2)
N11 C31 1.363(2)
N11 C12 1.466(2)
O13 C33 1.373(2)
O13 C73 1.433(3)
N13 C53 1.339(2)
N13 C13 1.348(2)
C101 C151 1.382(4)
C101 C111 1.390(3)
C101 C31 1.479(3)
C33 C43 1.387(3)
C33 C23 1.401(3)
N21 C11 1.343(2)
C53 C43 1.383(3)
C53 H53 0.9300
C43 C83 1.503(3)
C13 C23 1.392(3)
C13 C12 1.515(3)
C12 H12A 0.9700
C12 H12B 0.9700
C31 C21 1.367(3)
C51 C61 1.380(3)
C51 C41 1.381(3)
C51 H51 0.9300
C11 C21 1.395(3)
C11 C41 1.475(3)
C111 C121 1.373(4)
C111 H111 0.9300
C61 C71 1.363(4)
C61 H61 0.9300
C23 C63 1.501(3)
C21 H21 0.9300
C41 C91 1.380(3)
C71 C81 1.359(4)
C71 H71 0.9300
C81 C91 1.390(4)
C81 H81 0.9300
C151 C141 1.397(5)
C151 H151 0.9300
C73 H73A 0.9600
C73 H73B 0.9600
C73 H73C 0.9600
C91 H91 0.9300
C121 C131 1.352(6)
C121 H121 0.9300
C131 C141 1.384(6)
C131 H131 0.9300
C141 H141 0.9300
C83 H83A 0.9600
C83 H83B 0.9600
C83 H83C 0.9600
C63 H63A 0.9600
C63 H63B 0.9600
C63 H63C 0.9600
C63 H63F 0.968(19)
C63 H63E 0.963(19)
C63 H63D 0.96(2)
